data_7210038
loop_
_publ_author_name
'Wong-Ng, W.'
'Culp, J. T.'
'Chen, Y. S.'
'Zavalij, P.'
'Espinal, L.'
'Siderius, D. W.'
'Allen, A. J.'
'Scheins, S.'
'Matranga, C.'

_publ_section_title
;
 Improved synthesis and crystal structure of the flexible pillared layer
 porous coordination polymer: Ni(1,2-bis(4-pyridyl)ethylene)[Ni(CN)4]
;
_journal_issue 23
_journal_name_full CrystEngComm
_journal_page_first 4684
_journal_paper_doi 10.1039/c3ce00017f
_journal_volume 15
_journal_year 2013
_chemical_formula_moiety 'C16 H10 N6 Ni2, C6 H5 N, C2 H6 O'
_chemical_formula_sum 'C24 H25 N7 Ni2 O3 S'
_chemical_formula_weight 608.99
_chemical_melting_point ?
_chemical_name_common Bpene
_chemical_name_systematic
;
?
;
_space_group_crystal_system monoclinic
_space_group_IT_number 11
_space_group_name_Hall '-P 2yb'
_space_group_name_H-M_alt 'P 1 21/m 1'
_symmetry_space_group_name_Hall '-P 2yb'
_symmetry_space_group_name_H-M 'P 1 21/m 1'
_atom_sites_solution_hydrogens geom
_atom_sites_solution_primary direct
_atom_sites_solution_secondary difmap
_audit_creation_method SHELXL-97
_cell_angle_alpha 90.00
_cell_angle_beta 96.141(2)
_cell_angle_gamma 90.00
_cell_formula_units_Z 4
_cell_length_a 13.5941(12)
_cell_length_b 14.3621(12)
_cell_length_c 14.2561(12)
_cell_measurement_temperature 100(2)
_cell_volume 2767.4(4)
_computing_cell_refinement 'APEX2 (Bruker, 2010);SAINT(Bruker, 2009)'
_computing_data_collection 'APEX2 (Bruker, 2010)'
_computing_data_reduction 'SAINT(Bruker,2009);XPREF(Sheldrick, 2008)'
_computing_publication_material 'APEX2 (Bruker, 2010)'
_computing_structure_refinement 'SHELXL-97 (Sheldrick, 2008)'
_computing_structure_solution 'SHELXS-97 (Sheldrick, 2008)'
_diffrn_ambient_temperature 100(2)
_diffrn_measured_fraction_theta_full 0.987
_diffrn_measured_fraction_theta_max 0.987
_diffrn_measurement_device_type 'BRUKER SMART APEX2 CCD'
_diffrn_measurement_method 'Phi Scans'
_diffrn_radiation_monochromator Synchrotron
_diffrn_radiation_source Synchrotron
_diffrn_radiation_wavelength 0.41328
_diffrn_reflns_av_R_equivalents 0.1102
_diffrn_reflns_av_sigmaI/netI 0.1084
_diffrn_reflns_limit_h_max 20
_diffrn_reflns_limit_h_min -22
_diffrn_reflns_limit_k_max 23
_diffrn_reflns_limit_k_min -17
_diffrn_reflns_limit_l_max 21
_diffrn_reflns_limit_l_min -23
_diffrn_reflns_number 76186
_diffrn_reflns_theta_full 20.00
_diffrn_reflns_theta_max 20.00
_diffrn_reflns_theta_min 0.84
_exptl_absorpt_coefficient_mu 0.31
_exptl_absorpt_correction_T_max 1.00
_exptl_absorpt_correction_T_min 0.8043
_exptl_absorpt_correction_type multi-scan
_exptl_absorpt_process_details 'SADABS;(Sheldrick, 2003)'
_exptl_crystal_colour purple
_exptl_crystal_density_diffrn 1.46
_exptl_crystal_density_method 'not measured'
_exptl_crystal_description plate
_exptl_crystal_F_000 1256
_exptl_crystal_size_max 0.016
_exptl_crystal_size_mid 0.011
_exptl_crystal_size_min 0.006
_refine_diff_density_max 1.211
_refine_diff_density_min -0.770
_refine_diff_density_rms 0.106
_refine_ls_extinction_coef 0.0108(8)
_refine_ls_extinction_expression Fc^*^=kFc[1+0.001xFc^2^\l^3^/sin(2\q)]^-1/4^
_refine_ls_extinction_method SHELXL
_refine_ls_goodness_of_fit_ref 0.928
_refine_ls_hydrogen_treatment mixed
_refine_ls_matrix_type full
_refine_ls_number_parameters 449
_refine_ls_number_reflns 13373
_refine_ls_number_restraints 593
_refine_ls_restrained_S_all 1.023
_refine_ls_R_factor_all 0.1485
_refine_ls_R_factor_gt 0.0448
_refine_ls_shift/su_max 0.002
_refine_ls_shift/su_mean 0.000
_refine_ls_structure_factor_coef Fsqd
_refine_ls_weighting_details 'calc w=1/[\s^2^(Fo^2^)+(0.0300P)^2^+0.0000P] where P=(Fo^2^+2Fc^2^)/3'
_refine_ls_weighting_scheme calc
_refine_ls_wR_factor_gt 0.0951
_refine_ls_wR_factor_ref 0.1064
_reflns_number_gt 5064
_reflns_number_total 13373
_reflns_threshold_expression >2sigma(I)
_cod_data_source_file c3ce00017f.txt
_cod_data_source_block BpeneWongNg
_cod_depositor_comments
;
The following automatic conversions were performed:

'_chemical_melting_point' value 'not measured' was changed to '?' -
the value is undefined or not
given.

'_exptl_absorpt_correction_type' value 'Multi-scan' changed
to 'multi-scan' according to
/home/saulius/struct/CIF-dictionaries/cif_core.dic dictionary named
'cif_core.dic' version 2.4.2 from 2011-04-26.

Automatic conversion script
Id: cif_fix_values 1891 2012-01-12 08:04:46Z andrius 
;
_cod_database_code 7210038
_shelx_space_group_comment
;
The symmetry employed for this shelxl refinement is uniquely defined
by the following loop, which should always be used as a source of
symmetry information in preference to the above space-group names.
They are only intended as comments.
;

loop_
_symmetry_equiv_pos_as_xyz
'x, y, z'
'-x, y+1/2, -z'
'-x, -y, -z'
'x, -y-1/2, z'

loop_
_atom_site_label
_atom_site_type_symbol
_atom_site_fract_x
_atom_site_fract_y
_atom_site_fract_z
_atom_site_U_iso_or_equiv
_atom_site_adp_type
_atom_site_occupancy
_atom_site_symmetry_multiplicity
_atom_site_calc_flag
_atom_site_refinement_flags
_atom_site_disorder_assembly
_atom_site_disorder_group
Ni1 Ni 0.0000 0.5000 0.5000 0.00759(6) Uani 1 2 d S . .
C1 C -0.00012(15) 0.65890(14) 0.34200(15) 0.0124(5) Uani 1 1 d . . .
N1 N -0.00502(13) 0.60263(12) 0.39871(12) 0.0138(4) Uani 1 1 d . A .
Ni2 Ni 0.0000 0.5000 0.0000 0.00847(6) Uani 1 2 d S . .
C2 C 0.01859(15) 0.34100(14) 0.15853(15) 0.0122(5) Uani 1 1 d . . .
N2 N 0.01852(13) 0.39794(12) 0.10138(12) 0.0134(4) Uani 1 1 d . . .
Ni3 Ni 0.00927(3) 0.7500 0.25105(3) 0.00875(9) Uani 1 2 d S . .
C3 C 0.01662(15) 0.65763(14) 0.16012(15) 0.0099(5) Uani 1 1 d . . .
N3 N 0.01886(13) 0.60055(12) 0.10370(13) 0.0137(4) Uani 1 1 d . A .
Ni4 Ni 0.01008(3) 0.2500 0.25005(3) 0.00919(10) Uani 1 2 d S . .
C4 C -0.00125(16) 0.34214(15) 0.33993(15) 0.0131(5) Uani 1 1 d . . .
N4 N -0.00890(13) 0.39978(13) 0.39551(13) 0.0144(4) Uani 1 1 d . A .
N11 N 0.15497(17) 0.49345(18) 0.50892(16) 0.0125(5) Uani 0.724(2) 1 d PDU A 1
C11 C 0.20997(18) 0.48883(15) 0.59274(19) 0.0157(6) Uani 0.724(2) 1 d PDU A 1
H11 H 0.1772 0.4852 0.6483 0.019 Uiso 0.724(2) 1 calc PR A 1
C12 C 0.31223(17) 0.48913(17) 0.6018(2) 0.0205(7) Uani 0.724(2) 1 d PDU A 1
H12 H 0.3481 0.4856 0.6626 0.025 Uiso 0.724(2) 1 calc PR A 1
C13 C 0.36267(17) 0.4947(3) 0.5222(2) 0.0223(6) Uani 0.724(2) 1 d PDU A 1
C14 C 0.30560(17) 0.4985(3) 0.4355(2) 0.0242(6) Uani 0.724(2) 1 d PDU A 1
H14 H 0.3365 0.5010 0.3788 0.029 Uiso 0.724(2) 1 calc PR A 1
C15 C 0.20370(17) 0.4987(3) 0.4320(2) 0.0198(6) Uani 0.724(2) 1 d PDU A 1
H15 H 0.1661 0.5028 0.3720 0.024 Uiso 0.724(2) 1 calc PR A 1
C16 C 0.47170(17) 0.4950(3) 0.5335(2) 0.0277(7) Uani 0.724(2) 1 d PDU . 1
H16 H 0.5035 0.4872 0.5956 0.033 Uiso 0.724(2) 1 calc PR A 1
N11A N 0.1540(5) 0.5036(7) 0.4885(4) 0.0125(5) Uani 0.276(2) 1 d PD A 2
C11A C 0.1886(4) 0.5062(10) 0.4041(5) 0.0198(6) Uani 0.276(2) 1 d PD A 2
H11A H 0.1428 0.5052 0.3489 0.024 Uiso 0.276(2) 1 calc PR A 2
C12A C 0.2889(4) 0.5103(8) 0.3946(5) 0.0242(6) Uani 0.276(2) 1 d PD A 2
H12A H 0.3112 0.5211 0.3346 0.029 Uiso 0.276(2) 1 calc PR A 2
C13A C 0.3565(4) 0.4985(10) 0.4739(4) 0.0223(6) Uani 0.276(2) 1 d PD A 2
C14A C 0.3211(4) 0.4906(8) 0.5611(5) 0.0205(7) Uani 0.276(2) 1 d PD A 2
H14A H 0.3654 0.4841 0.6170 0.025 Uiso 0.276(2) 1 calc PR A 2
C15A C 0.2192(4) 0.4925(7) 0.5649(5) 0.0157(6) Uani 0.276(2) 1 d PD A 2
H15A H 0.1948 0.4855 0.6245 0.019 Uiso 0.276(2) 1 calc PR A 2
C16A C 0.4640(4) 0.5020(8) 0.4648(6) 0.0277(7) Uani 0.276(2) 1 d PD . 2
H16A H 0.4832 0.5075 0.4029 0.033 Uiso 0.276(2) 1 calc PR A 2
N21 N 0.15307(10) 0.49950(15) -0.01238(10) 0.0146(3) Uani 1 1 d DU . .
C21 C 0.18930(13) 0.50709(18) -0.09579(14) 0.0215(4) Uani 1 1 d DU . .
H21 H 0.1442 0.5115 -0.1513 0.026 Uiso 1 1 calc R . .
C22 C 0.28944(13) 0.50879(19) -0.10455(16) 0.0275(5) Uani 1 1 d DU . .
H22 H 0.3118 0.5152 -0.1651 0.033 Uiso 1 1 calc R . .
C23 C 0.35770(13) 0.5011(2) -0.02488(15) 0.0260(5) Uani 1 1 d DU . .
C24 C 0.31954(13) 0.49218(18) 0.06171(16) 0.0262(5) Uani 1 1 d DU . .
H24 H 0.3629 0.4867 0.1183 0.031 Uiso 1 1 calc R . .
C25 C 0.21825(13) 0.49129(17) 0.06453(15) 0.0197(4) Uani 1 1 d DU . .
H25 H 0.1936 0.4845 0.1240 0.024 Uiso 1 1 calc R . .
C26 C 0.46443(13) 0.5041(2) -0.03501(19) 0.0333(6) Uani 1 1 d DU . .
H26 H 0.4834 0.5124 -0.0967 0.040 Uiso 1 1 calc R . .
N31 N 0.3483(4) 0.2500 0.4229(4) 0.0339(13) Uani 0.2676(12) 1 d PDU B 1
C31 C 0.4232(4) 0.2500 0.4923(4) 0.0312(13) Uani 0.2676(12) 1 d PDU B 1
H31 H 0.4893 0.2500 0.4762 0.037 Uiso 0.2676(12) 1 calc PR B 1
C32 C 0.4074(4) 0.2500 0.5873(4) 0.0256(11) Uani 0.2676(12) 1 d PDU B 1
H32 H 0.4621 0.2500 0.6348 0.031 Uiso 0.2676(12) 1 calc PR B 1
C33 C 0.3110(3) 0.2500 0.6126(4) 0.0179(11) Uani 0.2676(12) 1 d PDU B 1
C34 C 0.2333(4) 0.2500 0.5415(4) 0.0173(12) Uani 0.2676(12) 1 d PDU B 1
H34 H 0.1664 0.2500 0.5553 0.021 Uiso 0.2676(12) 1 calc PR B 1
C35 C 0.2572(4) 0.2500 0.4483(4) 0.0314(15) Uani 0.2676(12) 1 d PDU B 1
H35 H 0.2040 0.2500 0.3994 0.038 Uiso 0.2676(12) 1 calc PR B 1
C36 C 0.2883(4) 0.2500 0.7118(4) 0.0230(10) Uani 0.2676(12) 1 d PDU B 1
H36 H 0.2205 0.2500 0.7222 0.028 Uiso 0.2676(12) 1 calc PR B 1
N41 N 0.2951(4) 0.2500 1.0774(4) 0.0306(12) Uani 0.2676(12) 1 d PDU B 1
C41 C 0.2209(4) 0.2500 1.0078(4) 0.0275(13) Uani 0.2676(12) 1 d PDU B 1
H41 H 0.1548 0.2500 1.0238 0.033 Uiso 0.2676(12) 1 calc PR B 1
C42 C 0.2368(4) 0.2500 0.9124(4) 0.0255(13) Uani 0.2676(12) 1 d PDU B 1
H42 H 0.1820 0.2500 0.8650 0.031 Uiso 0.2676(12) 1 calc PR B 1
C43 C 0.3323(4) 0.2500 0.8870(4) 0.0210(9) Uani 0.2676(12) 1 d PDU B 1
C44 C 0.4098(5) 0.2500 0.9593(4) 0.0270(11) Uani 0.2676(12) 1 d PDU B 1
H44 H 0.4766 0.2500 0.9453 0.032 Uiso 0.2676(12) 1 calc PR B 1
C45 C 0.3876(4) 0.2500 1.0524(4) 0.0319(15) Uani 0.2676(12) 1 d PDU B 1
H45 H 0.4410 0.2500 1.1012 0.038 Uiso 0.2676(12) 1 calc PR B 1
C46 C 0.3544(4) 0.2500 0.7879(3) 0.0222(10) Uani 0.2676(12) 1 d PDU B 1
H46 H 0.4222 0.2500 0.7773 0.027 Uiso 0.2676(12) 1 calc PR B 1
N31A N 0.3098(4) 0.2500 0.4260(4) 0.0339(13) Uani 0.2324(12) 1 d PD B 2
C31A C 0.2349(5) 0.2500 0.4798(4) 0.0314(15) Uani 0.2324(12) 1 d PD B 2
H31A H 0.1695 0.2500 0.4486 0.038 Uiso 0.2324(12) 1 calc PR B 2
C32A C 0.2454(4) 0.2500 0.5776(4) 0.0173(12) Uani 0.2324(12) 1 d PD B 2
H32A H 0.1890 0.2500 0.6117 0.021 Uiso 0.2324(12) 1 calc PR B 2
C33A C 0.3405(4) 0.2500 0.6245(4) 0.0179(11) Uani 0.2324(12) 1 d PD B 2
C34A C 0.4196(5) 0.2500 0.5696(4) 0.0256(11) Uani 0.2324(12) 1 d PD B 2
H34A H 0.4858 0.2500 0.5988 0.031 Uiso 0.2324(12) 1 calc PR B 2
C35A C 0.4009(5) 0.2500 0.4716(5) 0.0312(13) Uani 0.2324(12) 1 d PD B 2
H35A H 0.4556 0.2500 0.4353 0.037 Uiso 0.2324(12) 1 calc PR B 2
C36A C 0.3585(5) 0.2500 0.7290(4) 0.0230(10) Uani 0.2324(12) 1 d PD B 2
H36A H 0.4259 0.2500 0.7548 0.028 Uiso 0.2324(12) 1 calc PR B 2
N41A N 0.3501(4) 0.2500 1.0910(4) 0.0306(12) Uani 0.2324(12) 1 d PD B 2
C41A C 0.4242(5) 0.2500 1.0363(5) 0.0319(15) Uani 0.2324(12) 1 d PD B 2
H41A H 0.4902 0.2500 1.0661 0.038 Uiso 0.2324(12) 1 calc PR B 2
C42A C 0.4101(5) 0.2500 0.9381(5) 0.0270(11) Uani 0.2324(12) 1 d PD B 2
H42A H 0.4654 0.2500 0.9025 0.032 Uiso 0.2324(12) 1 calc PR B 2
C43A C 0.3143(5) 0.2500 0.8927(4) 0.0210(9) Uani 0.2324(12) 1 d PD B 2
C44A C 0.2377(5) 0.2500 0.9496(4) 0.0255(13) Uani 0.2324(12) 1 d PD B 2
H44A H 0.1709 0.2500 0.9220 0.031 Uiso 0.2324(12) 1 calc PR B 2
C45A C 0.2591(5) 0.2500 1.0478(5) 0.0275(13) Uani 0.2324(12) 1 d PD B 2
H45A H 0.2054 0.2500 1.0853 0.033 Uiso 0.2324(12) 1 calc PR B 2
C46A C 0.2940(5) 0.2500 0.7890(4) 0.0222(10) Uani 0.2324(12) 1 d PD B 2
H46A H 0.2264 0.2500 0.7639 0.027 Uiso 0.2324(12) 1 calc PR B 2
S1 S 0.71205(11) 0.29477(10) 0.32601(14) 0.0499(5) Uani 0.50 1 d PDU C -1
C1S C 0.6067(3) 0.2171(3) 0.3334(4) 0.0481(17) Uani 0.50 1 d PDU C -1
H1S1 H 0.5468 0.2459 0.3016 0.072 Uiso 0.50 1 calc PR C -1
H1S2 H 0.5977 0.2061 0.3998 0.072 Uiso 0.50 1 calc PR C -1
H1S3 H 0.6189 0.1578 0.3028 0.072 Uiso 0.50 1 calc PR C -1
C2S C 0.7472(4) 0.2061(4) 0.2511(4) 0.072(2) Uani 0.50 1 d PDU C -1
H2S1 H 0.7232 0.2212 0.1856 0.108 Uiso 0.50 1 calc PR C -1
H2S2 H 0.7184 0.1468 0.2685 0.108 Uiso 0.50 1 calc PR C -1
H2S3 H 0.8194 0.2008 0.2575 0.108 Uiso 0.50 1 calc PR C -1
O1S O 0.7725(3) 0.2500 0.4384(3) 0.1006(14) Uani 1 2 d SDU . .
S2 S 0.29467(10) 0.70044(12) 0.19801(12) 0.0422(4) Uani 0.50 1 d PDU D -1
C3S C 0.4044(2) 0.6824(3) 0.2052(3) 0.0220(10) Uani 0.50 1 d PDU D -1
H3S1 H 0.4400 0.7419 0.2087 0.033 Uiso 0.50 1 calc PR D -1
H3S2 H 0.4202 0.6478 0.1496 0.033 Uiso 0.50 1 calc PR D -1
H3S3 H 0.4244 0.6459 0.2621 0.033 Uiso 0.50 1 calc PR D -1
C4S C 0.2860(4) 0.8040(4) 0.2591(4) 0.060(2) Uani 0.50 1 d PDU D -1
H4S1 H 0.2505 0.7931 0.3144 0.090 Uiso 0.50 1 calc PR D -1
H4S2 H 0.2501 0.8500 0.2179 0.090 Uiso 0.50 1 calc PR D -1
H4S3 H 0.3526 0.8273 0.2796 0.090 Uiso 0.50 1 calc PR D -1
O2S O 0.2594(3) 0.7500 0.0788(3) 0.0974(14) Uani 1 2 d SDU . .
O1W O 0.6992(3) 0.6373(3) 0.7495(3) 0.060 Uiso 0.515(4) 1 d P E -2
O2W O 0.6208(8) 0.6390(6) 0.7435(6) 0.060 Uiso 0.256(4) 1 d P F -3
O3W O 0.4885(5) 0.4845(6) 0.7520(5) 0.060 Uiso 0.291(5) 1 d P G -4
O4W O 0.5529(6) 0.6136(6) 0.7481(5) 0.060 Uiso 0.339(6) 1 d P H -5
O5W O 0.4835(6) 0.6139(6) 0.7504(5) 0.060 Uiso 0.336(5) 1 d P I -6
O6W O 0.5239(9) 0.5680(9) 0.7467(7) 0.060 Uiso 0.253(7) 1 d P J -7

loop_
_atom_site_aniso_label
_atom_site_aniso_U_11
_atom_site_aniso_U_22
_atom_site_aniso_U_33
_atom_site_aniso_U_23
_atom_site_aniso_U_13
_atom_site_aniso_U_12
Ni1 0.01096(12) 0.00537(13) 0.00679(13) 0.0000(2) 0.00255(9) 0.0001(2)
C1 0.0200(11) 0.0080(10) 0.0095(11) 0.0012(9) 0.0029(9) 0.0003(9)
N1 0.0205(9) 0.0098(9) 0.0110(10) 0.0003(8) 0.0010(8) -0.0007(8)
Ni2 0.01400(12) 0.00490(14) 0.00689(14) 0.0003(2) 0.00290(10) 0.0001(2)
C2 0.0174(10) 0.0102(10) 0.0089(11) 0.0001(9) 0.0016(9) 0.0012(9)
N2 0.0206(9) 0.0100(9) 0.0100(10) 0.0004(8) 0.0040(8) -0.0003(8)
Ni3 0.0162(2) 0.00501(19) 0.00529(19) 0.000 0.00220(16) 0.000
C3 0.0143(10) 0.0059(10) 0.0104(11) 0.0033(9) 0.0049(9) -0.0001(8)
N3 0.0193(10) 0.0097(9) 0.0125(10) -0.0003(8) 0.0040(8) -0.0002(8)
Ni4 0.0168(2) 0.0045(2) 0.0064(2) 0.000 0.00183(17) 0.000
C4 0.0196(12) 0.0106(11) 0.0090(11) 0.0021(10) 0.0011(9) 0.0004(9)
N4 0.0230(10) 0.0087(9) 0.0118(10) -0.0015(8) 0.0030(8) -0.0010(8)
N11 0.0149(6) 0.0088(10) 0.0140(12) 0.0048(12) 0.0031(7) 0.0008(10)
C11 0.0142(9) 0.0167(13) 0.0166(15) 0.0021(14) 0.0033(9) -0.0024(10)
C12 0.0137(9) 0.0207(15) 0.0264(17) -0.0012(18) -0.0011(11) -0.0007(11)
C13 0.0152(9) 0.0196(13) 0.0327(17) -0.003(2) 0.0056(12) 0.0021(14)
C14 0.0158(10) 0.0329(16) 0.0252(16) 0.002(2) 0.0083(11) 0.0016(18)
C15 0.0161(9) 0.0259(13) 0.0182(15) -0.001(2) 0.0058(9) 0.0011(16)
C16 0.0146(9) 0.0257(15) 0.0428(17) 0.000(2) 0.0030(12) -0.0005(19)
N11A 0.0149(6) 0.0088(10) 0.0140(12) 0.0048(12) 0.0031(7) 0.0008(10)
C11A 0.0161(9) 0.0259(13) 0.0182(15) -0.001(2) 0.0058(9) 0.0011(16)
C12A 0.0158(10) 0.0329(16) 0.0252(16) 0.002(2) 0.0083(11) 0.0016(18)
C13A 0.0152(9) 0.0196(13) 0.0327(17) -0.003(2) 0.0056(12) 0.0021(14)
C14A 0.0137(9) 0.0207(15) 0.0264(17) -0.0012(18) -0.0011(11) -0.0007(11)
C15A 0.0142(9) 0.0167(13) 0.0166(15) 0.0021(14) 0.0033(9) -0.0024(10)
C16A 0.0146(9) 0.0257(15) 0.0428(17) 0.000(2) 0.0030(12) -0.0005(19)
N21 0.0182(6) 0.0096(7) 0.0167(7) 0.0013(11) 0.0049(5) 0.0010(11)
C21 0.0200(8) 0.0263(12) 0.0192(9) -0.0019(13) 0.0074(7) 0.0014(12)
C22 0.0216(8) 0.0309(14) 0.0326(12) 0.0004(14) 0.0152(8) -0.0016(12)
C23 0.0191(8) 0.0169(10) 0.0437(13) 0.0006(16) 0.0101(8) 0.0003(14)
C24 0.0166(8) 0.0254(13) 0.0359(12) 0.0078(14) -0.0002(8) -0.0035(11)
C25 0.0170(7) 0.0190(12) 0.0227(10) 0.0042(12) 0.0011(7) -0.0009(10)
C26 0.0183(8) 0.0261(12) 0.0574(16) 0.0015(19) 0.0128(9) -0.0003(15)
N31 0.029(3) 0.051(3) 0.023(2) 0.000 0.007(2) 0.000
C31 0.025(3) 0.040(3) 0.029(3) 0.000 0.010(2) 0.000
C32 0.0209(19) 0.029(2) 0.027(3) 0.000 0.0061(18) 0.000
C33 0.017(3) 0.0116(16) 0.026(2) 0.000 0.007(2) 0.000
C34 0.0116(16) 0.0134(17) 0.027(4) 0.000 0.001(2) 0.000
C35 0.029(3) 0.036(3) 0.028(4) 0.000 -0.001(2) 0.000
C36 0.023(2) 0.020(2) 0.028(3) 0.000 0.008(2) 0.000
N41 0.043(3) 0.029(2) 0.018(2) 0.000 -0.005(2) 0.000
C41 0.023(3) 0.028(2) 0.032(4) 0.000 0.004(2) 0.000
C42 0.0247(18) 0.024(2) 0.029(4) 0.000 0.007(3) 0.000
C43 0.027(2) 0.0173(17) 0.0182(18) 0.000 0.0005(15) 0.000
C44 0.0291(18) 0.031(2) 0.020(3) 0.000 -0.0010(18) 0.000
C45 0.036(4) 0.032(3) 0.026(3) 0.000 -0.006(3) 0.000
C46 0.021(2) 0.028(2) 0.018(2) 0.000 0.001(2) 0.000
N31A 0.029(3) 0.051(3) 0.023(2) 0.000 0.007(2) 0.000
C31A 0.029(3) 0.036(3) 0.028(4) 0.000 -0.001(2) 0.000
C32A 0.0116(16) 0.0134(17) 0.027(4) 0.000 0.001(2) 0.000
C33A 0.017(3) 0.0116(16) 0.026(2) 0.000 0.007(2) 0.000
C34A 0.0209(19) 0.029(2) 0.027(3) 0.000 0.0061(18) 0.000
C35A 0.025(3) 0.040(3) 0.029(3) 0.000 0.010(2) 0.000
C36A 0.023(2) 0.020(2) 0.028(3) 0.000 0.008(2) 0.000
N41A 0.043(3) 0.029(2) 0.018(2) 0.000 -0.005(2) 0.000
C41A 0.036(4) 0.032(3) 0.026(3) 0.000 -0.006(3) 0.000
C42A 0.0291(18) 0.031(2) 0.020(3) 0.000 -0.0010(18) 0.000
C43A 0.027(2) 0.0173(17) 0.0182(18) 0.000 0.0005(15) 0.000
C44A 0.0247(18) 0.024(2) 0.029(4) 0.000 0.007(3) 0.000
C45A 0.023(3) 0.028(2) 0.032(4) 0.000 0.004(2) 0.000
C46A 0.021(2) 0.028(2) 0.018(2) 0.000 0.001(2) 0.000
S1 0.0363(7) 0.0278(7) 0.0839(13) -0.0151(9) -0.0015(8) 0.0065(6)
C1S 0.018(2) 0.050(4) 0.075(4) -0.004(3) 0.002(2) 0.002(2)
C2S 0.077(4) 0.067(5) 0.066(4) -0.015(4) -0.015(3) 0.040(3)
O1S 0.108(3) 0.100(3) 0.092(3) 0.000 0.004(3) 0.000
S2 0.0258(6) 0.0473(9) 0.0531(10) -0.0027(8) 0.0023(7) -0.0054(6)
C3S 0.0123(17) 0.012(2) 0.041(3) -0.010(2) 0.0024(17) -0.0034(15)
C4S 0.048(3) 0.071(4) 0.058(4) -0.015(4) -0.006(3) 0.017(3)
O2S 0.120(3) 0.095(3) 0.078(3) 0.000 0.008(3) 0.000

loop_
_atom_type_symbol
_atom_type_description
_atom_type_scat_dispersion_real
_atom_type_scat_dispersion_imag
_atom_type_scat_source
C C 0.0000 0.0100 'International Tables Vol C Tables 4.2.6.8 and 6.1.1.4'
H H 0.0000 0.0000 'International Tables Vol C Tables 4.2.6.8 and 6.1.1.4'
N N 0.0000 0.0010 'International Tables Vol C Tables 4.2.6.8 and 6.1.1.4'
Ni Ni 0.2300 0.4100 'International Tables Vol C Tables 4.2.6.8 and 6.1.1.4'
O O 0.0056 0.0036 'International Tables Vol C Tables 4.2.6.8 and 6.1.1.4'
S S 0.0440 0.0410 'International Tables Vol C Tables 4.2.6.8 and 6.1.1.4'

loop_
_geom_angle_atom_site_label_1
_geom_angle_atom_site_label_2
_geom_angle_atom_site_label_3
_geom_angle
_geom_angle_site_symmetry_1
_geom_angle_site_symmetry_3
N1 Ni1 N1 180.0 . 3_566
N1 Ni1 N4 89.89(6) . .
N1 Ni1 N4 90.11(6) 3_566 .
N1 Ni1 N4 90.11(6) . 3_566
N1 Ni1 N4 89.89(6) 3_566 3_566
N4 Ni1 N4 180.00(10) . 3_566
N1 Ni1 N11 88.15(8) . 3_566
N1 Ni1 N11 91.85(8) 3_566 3_566
N4 Ni1 N11 90.38(9) . 3_566
N4 Ni1 N11 89.62(9) 3_566 3_566
N1 Ni1 N11 91.85(8) . .
N1 Ni1 N11 88.15(8) 3_566 .
N4 Ni1 N11 89.62(9) . .
N4 Ni1 N11 90.38(9) 3_566 .
N11 Ni1 N11 180.0 3_566 .
N1 Ni1 N11A 96.5(2) . 3_566
N1 Ni1 N11A 83.5(2) 3_566 3_566
N4 Ni1 N11A 93.2(2) . 3_566
N4 Ni1 N11A 86.8(2) 3_566 3_566
N11 Ni1 N11A 8.8(2) 3_566 3_566
N11 Ni1 N11A 171.2(2) . 3_566
N1 Ni1 N11A 83.5(2) . .
N1 Ni1 N11A 96.5(2) 3_566 .
N4 Ni1 N11A 86.8(2) . .
N4 Ni1 N11A 93.2(2) 3_566 .
N11 Ni1 N11A 171.2(2) 3_566 .
N11 Ni1 N11A 8.8(2) . .
N11A Ni1 N11A 180.0 3_566 .
N1 C1 Ni3 179.3(2) . .
C1 N1 Ni1 174.72(18) . .
N2 Ni2 N2 180.00(10) 3_565 .
N2 Ni2 N3 90.07(6) 3_565 .
N2 Ni2 N3 89.93(6) . .
N2 Ni2 N3 89.93(6) 3_565 3_565
N2 Ni2 N3 90.07(6) . 3_565
N3 Ni2 N3 180.00(7) . 3_565
N2 Ni2 N21 89.50(7) 3_565 .
N2 Ni2 N21 90.50(7) . .
N3 Ni2 N21 90.82(7) . .
N3 Ni2 N21 89.18(7) 3_565 .
N2 Ni2 N21 90.50(7) 3_565 3_565
N2 Ni2 N21 89.50(7) . 3_565
N3 Ni2 N21 89.18(7) . 3_565
N3 Ni2 N21 90.82(7) 3_565 3_565
N21 Ni2 N21 180.00(14) . 3_565
N2 C2 Ni4 176.39(19) . .
C2 N2 Ni2 173.00(18) . .
C1 Ni3 C1 89.66(13) 4_575 .
C1 Ni3 C3 179.02(9) 4_575 .
C1 Ni3 C3 89.82(9) . .
C1 Ni3 C3 89.82(9) 4_575 4_575
C1 Ni3 C3 179.02(9) . 4_575
C3 Ni3 C3 90.69(12) . 4_575
N3 C3 Ni3 178.46(19) . .
C3 N3 Ni2 171.38(18) . .
C2 Ni4 C2 89.33(13) 4_565 .
C2 Ni4 C4 178.59(9) 4_565 .
C2 Ni4 C4 89.96(9) . .
C2 Ni4 C4 89.96(9) 4_565 4_565
C2 Ni4 C4 178.59(9) . 4_565
C4 Ni4 C4 90.72(13) . 4_565
N4 C4 Ni4 179.5(2) . .
C4 N4 Ni1 171.40(18) . .
C11 N11 C15 117.0(2) . .
C11 N11 Ni1 121.07(18) . .
C15 N11 Ni1 121.84(17) . .
N11 C11 C12 122.8(2) . .
N11 C11 H11 118.6 . .
C12 C11 H11 118.6 . .
C11 C12 C13 120.2(2) . .
C11 C12 H12 119.9 . .
C13 C12 H12 119.9 . .
C12 C13 C14 116.9(2) . .
C12 C13 C16 119.3(2) . .
C14 C13 C16 123.8(3) . .
C15 C14 C13 119.7(2) . .
C15 C14 H14 120.2 . .
C13 C14 H14 120.2 . .
N11 C15 C14 123.4(2) . .
N11 C15 H15 118.3 . .
C14 C15 H15 118.3 . .
C16 C16 C13 126.1(4) 3_666 .
C16 C16 H16 116.9 3_666 .
C13 C16 H16 116.9 . .
C15A N11A C11A 118.0(6) . .
C15A N11A Ni1 120.5(5) . .
C11A N11A Ni1 121.0(4) . .
N11A C11A C12A 122.2(6) . .
N11A C11A H11A 118.9 . .
C12A C11A H11A 118.9 . .
C11A C12A C13A 119.2(6) . .
C11A C12A H12A 120.4 . .
C13A C12A H12A 120.4 . .
C14A C13A C12A 118.6(5) . .
C14A C13A C16A 121.4(5) . .
C12A C13A C16A 119.9(6) . .
C13A C14A C15A 118.4(5) . .
C13A C14A H14A 120.8 . .
C15A C14A H14A 120.8 . .
N11A C15A C14A 123.1(6) . .
N11A C15A H15A 118.5 . .
C14A C15A H15A 118.5 . .
C16A C16A C13A 126.0(9) 3_666 .
C16A C16A H16A 117.0 3_666 .
C13A C16A H16A 117.0 . .
C25 N21 C21 117.39(15) . .
C25 N21 Ni2 120.31(12) . .
C21 N21 Ni2 122.30(12) . .
N21 C21 C22 122.79(18) . .
N21 C21 H21 118.6 . .
C22 C21 H21 118.6 . .
C21 C22 C23 120.17(19) . .
C21 C22 H22 119.9 . .
C23 C22 H22 119.9 . .
C22 C23 C24 116.79(17) . .
C22 C23 C26 119.7(2) . .
C24 C23 C26 123.5(2) . .
C25 C24 C23 119.51(19) . .
C25 C24 H24 120.2 . .
C23 C24 H24 120.2 . .
N21 C25 C24 123.34(19) . .
N21 C25 H25 118.3 . .
C24 C25 H25 118.3 . .
C26 C26 C23 125.0(3) 3_665 .
C26 C26 H26 117.5 3_665 .
C23 C26 H26 117.5 . .
C35 N31 C31 117.1(5) . .
N31 C31 C32 122.2(6) . .
N31 C31 H31 118.9 . .
C32 C31 H31 118.9 . .
C31 C32 C33 119.9(5) . .
C31 C32 H32 120.1 . .
C33 C32 H32 120.1 . .
C34 C33 C32 118.4(5) . .
C34 C33 C36 118.6(4) . .
C32 C33 C36 123.0(5) . .
C33 C34 C35 117.2(5) . .
C33 C34 H34 121.4 . .
C35 C34 H34 121.4 . .
N31 C35 C34 125.2(5) . .
N31 C35 H35 117.4 . .
C34 C35 H35 117.4 . .
C46 C36 C33 125.9(5) . .
C46 C36 H36 117.0 . .
C33 C36 H36 117.0 . .
C41 N41 C45 117.2(5) . .
N41 C41 C42 122.6(5) . .
N41 C41 H41 118.7 . .
C42 C41 H41 118.7 . .
C43 C42 C41 120.0(5) . .
C43 C42 H42 120.0 . .
C41 C42 H42 120.0 . .
C42 C43 C44 117.5(5) . .
C42 C43 C46 122.9(5) . .
C44 C43 C46 119.6(5) . .
C43 C44 C45 118.8(5) . .
C43 C44 H44 120.6 . .
C45 C44 H44 120.6 . .
N41 C45 C44 123.9(5) . .
N41 C45 H45 118.1 . .
C44 C45 H45 118.1 . .
C36 C46 C43 126.3(5) . .
C36 C46 H46 116.9 . .
C43 C46 H46 116.9 . .
C35A N31A C31A 116.3(6) . .
N31A C31A C32A 125.0(6) . .
N31A C31A H31A 117.5 . .
C32A C31A H31A 117.5 . .
C31A C32A C33A 118.3(6) . .
C31A C32A H32A 120.9 . .
C33A C32A H32A 120.9 . .
C32A C33A C34A 117.6(5) . .
C32A C33A C36A 121.8(5) . .
C34A C33A C36A 120.6(5) . .
C35A C34A C33A 119.5(6) . .
C35A C34A H34A 120.2 . .
C33A C34A H34A 120.2 . .
N31A C35A C34A 123.3(6) . .
N31A C35A H35A 118.3 . .
C34A C35A H35A 118.3 . .
C46A C36A C33A 128.0(6) . .
C46A C36A H36A 116.0 . .
C33A C36A H36A 116.0 . .
C45A N41A C41A 116.9(6) . .
N41A C41A C42A 123.7(6) . .
N41A C41A H41A 118.2 . .
C42A C41A H41A 118.2 . .
C43A C42A C41A 119.3(6) . .
C43A C42A H42A 120.3 . .
C41A C42A H42A 120.3 . .
C44A C43A C42A 116.9(5) . .
C44A C43A C46A 120.9(5) . .
C42A C43A C46A 122.2(6) . .
C43A C44A C45A 119.8(6) . .
C43A C44A H44A 120.1 . .
C45A C44A H44A 120.1 . .
N41A C45A C44A 123.4(6) . .
N41A C45A H45A 118.3 . .
C44A C45A H45A 118.3 . .
C36A C46A C43A 126.7(6) . .
C36A C46A H46A 116.7 . .
C43A C46A H46A 116.7 . .
C2S S1 C1S 81.9(3) . .
C2S S1 O1S 98.6(2) . .
C1S S1 O1S 91.0(2) . .
S1 C1S H1S1 109.5 . .
S1 C1S H1S2 109.5 . .
H1S1 C1S H1S2 109.5 . .
S1 C1S H1S3 109.5 . .
H1S1 C1S H1S3 109.5 . .
H1S2 C1S H1S3 109.5 . .
S1 C2S H2S1 109.5 . .
S1 C2S H2S2 109.5 . .
H2S1 C2S H2S2 109.5 . .
S1 C2S H2S3 109.5 . .
H2S1 C2S H2S3 109.5 . .
H2S2 C2S H2S3 109.5 . .
S1 O1S S1 40.99(12) . 4_565
C3S S2 C4S 103.5(3) . .
C3S S2 O2S 106.6(2) . .
C4S S2 O2S 96.1(2) . .
S2 C3S H3S1 109.5 . .
S2 C3S H3S2 109.5 . .
H3S1 C3S H3S2 109.5 . .
S2 C3S H3S3 109.5 . .
H3S1 C3S H3S3 109.5 . .
H3S2 C3S H3S3 109.5 . .
S2 C4S H4S1 109.5 . .
S2 C4S H4S2 109.5 . .
H4S1 C4S H4S2 109.5 . .
S2 C4S H4S3 109.5 . .
H4S1 C4S H4S3 109.5 . .
H4S2 C4S H4S3 109.5 . .
S2 O2S S2 45.05(14) . 4_575

loop_
_geom_bond_atom_site_label_1
_geom_bond_atom_site_label_2
_geom_bond_distance
_geom_bond_site_symmetry_2
Ni1 N1 2.0595(18) .
Ni1 N1 2.0596(18) 3_566
Ni1 N4 2.0656(18) .
Ni1 N4 2.0657(18) 3_566
Ni1 N11 2.099(2) 3_566
Ni1 N11 2.099(2) .
Ni1 N11A 2.118(7) 3_566
Ni1 N11A 2.118(7) .
C1 N1 1.150(3) .
C1 Ni3 1.856(2) .
Ni2 N2 2.0550(18) 3_565
Ni2 N2 2.0550(18) .
Ni2 N3 2.0629(18) .
Ni2 N3 2.0629(18) 3_565
Ni2 N21 2.1070(13) .
Ni2 N21 2.1070(13) 3_565
C2 N2 1.154(3) .
C2 Ni4 1.859(2) .
Ni3 C1 1.856(2) 4_575
Ni3 C3 1.865(2) .
Ni3 C3 1.865(2) 4_575
C3 N3 1.151(3) .
Ni4 C2 1.859(2) 4_565
Ni4 C4 1.860(2) .
Ni4 C4 1.860(2) 4_565
C4 N4 1.158(3) .
N11 C11 1.342(3) .
N11 C15 1.343(3) .
C11 C12 1.382(3) .
C11 H11 0.9500 .
C12 C13 1.389(3) .
C12 H12 0.9500 .
C13 C14 1.389(4) .
C13 C16 1.474(3) .
C14 C15 1.381(3) .
C14 H14 0.9500 .
C15 H15 0.9500 .
C16 C16 1.297(6) 3_666
C16 H16 0.9500 .
N11A C15A 1.337(6) .
N11A C11A 1.338(6) .
C11A C12A 1.386(6) .
C11A H11A 0.9500 .
C12A C13A 1.388(6) .
C12A H12A 0.9500 .
C13A C14A 1.385(6) .
C13A C16A 1.483(6) .
C14A C15A 1.393(6) .
C14A H14A 0.9500 .
C15A H15A 0.9500 .
C16A C16A 1.325(14) 3_666
C16A H16A 0.9500 .
N21 C25 1.339(2) .
N21 C21 1.339(2) .
C21 C22 1.381(2) .
C21 H21 0.9500 .
C22 C23 1.392(3) .
C22 H22 0.9500 .
C23 C24 1.395(3) .
C23 C26 1.474(2) .
C24 C25 1.382(2) .
C24 H24 0.9500 .
C25 H25 0.9500 .
C26 C26 1.319(5) 3_665
C26 H26 0.9500 .
N31 C35 1.327(6) .
N31 C31 1.342(6) .
C31 C32 1.394(6) .
C31 H31 0.9500 .
C32 C33 1.395(5) .
C32 H32 0.9500 .
C33 C34 1.384(5) .
C33 C36 1.479(6) .
C34 C35 1.402(6) .
C34 H34 0.9500 .
C35 H35 0.9500 .
C36 C46 1.332(8) .
C36 H36 0.9500 .
N41 C41 1.337(5) .
N41 C45 1.343(6) .
C41 C42 1.401(6) .
C41 H41 0.9500 .
C42 C43 1.386(6) .
C42 H42 0.9500 .
C43 C44 1.392(6) .
C43 C46 1.475(6) .
C44 C45 1.393(6) .
C44 H44 0.9500 .
C45 H45 0.9500 .
C46 H46 0.9500 .
N31A C35A 1.336(6) .
N31A C31A 1.339(6) .
C31A C32A 1.385(6) .
C31A H31A 0.9500 .
C32A C33A 1.391(6) .
C32A H32A 0.9500 .
C33A C34A 1.396(6) .
C33A C36A 1.484(6) .
C34A C35A 1.393(6) .
C34A H34A 0.9500 .
C35A H35A 0.9500 .
C36A C46A 1.290(9) .
C36A H36A 0.9500 .
N41A C45A 1.323(6) .
N41A C41A 1.339(6) .
C41A C42A 1.392(6) .
C41A H41A 0.9500 .
C42A C43A 1.391(6) .
C42A H42A 0.9500 .
C43A C44A 1.388(6) .
C43A C46A 1.474(6) .
C44A C45A 1.398(6) .
C44A H44A 0.9500 .
C45A H45A 0.9500 .
C46A H46A 0.9500 .
S1 C2S 1.761(5) .
S1 C1S 1.827(4) .
S1 O1S 1.837(4) .
C1S H1S1 0.9800 .
C1S H1S2 0.9800 .
C1S H1S3 0.9800 .
C2S H2S1 0.9800 .
C2S H2S2 0.9800 .
C2S H2S3 0.9800 .
O1S S1 1.837(4) 4_565
S2 C3S 1.507(3) .
S2 C4S 1.734(5) .
S2 O2S 1.858(4) .
C3S H3S1 0.9800 .
C3S H3S2 0.9800 .
C3S H3S3 0.9800 .
C4S H4S1 0.9800 .
C4S H4S2 0.9800 .
C4S H4S3 0.9800 .
O2S S2 1.858(4) 4_575
